data_7239025
loop_
_publ_author_name
'Ye, Junwei'
'Zhang, Xiangdong'
'Deng, Dai'
'Ning, Guiling'
'Liu, Tianqing'
'Zhuang, Meiling'
'Yang, Lijian'
'Gong, Weitao'
'Lin, Yuan'

_publ_section_title
;
 Selective C--C bond cleavage of cyclopentadiene rings assisted by ferric
 chloride to synthesize water-soluble pyrylium salts
;
_journal_issue 22
_journal_name_full 'RSC Advances'
_journal_page_first 8232
_journal_paper_doi 10.1039/c3ra41274a
_journal_volume 3
_journal_year 2013
_chemical_formula_sum 'C24 H19 Cl4 Fe O2'
_chemical_formula_weight 537.04
_space_group_IT_number 61
_space_group_name_Hall '-P 2ac 2ab'
_space_group_name_H-M_alt 'P b c a'
_symmetry_cell_setting orthorhombic
_symmetry_space_group_name_H-M 'P b c a'
_atom_sites_solution_hydrogens geom
_atom_sites_solution_primary direct
_atom_sites_solution_secondary difmap
_audit_creation_method SHELXL-97
_cell_angle_alpha 90.00
_cell_angle_beta 90.00
_cell_angle_gamma 90.00
_cell_formula_units_Z 8
_cell_length_a 13.319(6)
_cell_length_b 18.375(7)
_cell_length_c 19.555(8)
_cell_measurement_reflns_used 3818
_cell_measurement_temperature 273(2)
_cell_measurement_theta_max 25
_cell_measurement_theta_min 2.08
_cell_volume 4786(3)
_computing_cell_refinement 'SAINT (Bruker, 1997)'
_computing_data_collection 'SMART (Bruker, 1997)'
_computing_data_reduction SAINT
_computing_molecular_graphics SHELXTL
_computing_publication_material SHELXTL
_computing_structure_refinement SHELXTL
_computing_structure_solution 'SHELXTL (Bruker, 1997)'
_diffrn_ambient_temperature 273(2)
_diffrn_detector_area_resol_mean 'Bruker SMART CCD area-detector'
_diffrn_measured_fraction_theta_full 0.907
_diffrn_measured_fraction_theta_max 0.907
_diffrn_measurement_device_type 'CCD area detector'
_diffrn_measurement_method '\f and \w scans'
_diffrn_radiation_monochromator graphite
_diffrn_radiation_source 'fine-focus sealed tube'
_diffrn_radiation_type MoK\a
_diffrn_radiation_wavelength 0.71073
_diffrn_reflns_av_R_equivalents 0.0658
_diffrn_reflns_av_sigmaI/netI 0.0441
_diffrn_reflns_limit_h_max 15
_diffrn_reflns_limit_h_min -13
_diffrn_reflns_limit_k_max 15
_diffrn_reflns_limit_k_min -21
_diffrn_reflns_limit_l_max 23
_diffrn_reflns_limit_l_min -2
_diffrn_reflns_number 19326
_diffrn_reflns_theta_full 25.00
_diffrn_reflns_theta_max 25.00
_diffrn_reflns_theta_min 2.08
_diffrn_standards_number 0
_exptl_absorpt_coefficient_mu 1.096
_exptl_absorpt_correction_T_max 0.9916
_exptl_absorpt_correction_T_min 0.9840
_exptl_absorpt_correction_type empirical
_exptl_absorpt_process_details '(SADABS; Sheldrick, 1996)'
_exptl_crystal_colour red
_exptl_crystal_density_diffrn 1.491
_exptl_crystal_density_meas ?
_exptl_crystal_density_method 'not measured'
_exptl_crystal_description block
_exptl_crystal_F_000 2184
_exptl_crystal_size_max 0.35
_exptl_crystal_size_mid 0.29
_exptl_crystal_size_min 0.21
_refine_diff_density_max 0.267
_refine_diff_density_min -0.251
_refine_diff_density_rms 0.052
_refine_ls_extinction_coef 0
_refine_ls_extinction_method none
_refine_ls_goodness_of_fit_ref 1.021
_refine_ls_hydrogen_treatment constr
_refine_ls_matrix_type full
_refine_ls_number_parameters 281
_refine_ls_number_reflns 3818
_refine_ls_number_restraints 0
_refine_ls_restrained_S_all 1.021
_refine_ls_R_factor_all 0.0819
_refine_ls_R_factor_gt 0.0413
_refine_ls_shift/su_max 0.001
_refine_ls_shift/su_mean 0.000
_refine_ls_structure_factor_coef Fsqd
_refine_ls_weighting_details 'calc w=1/[\s^2^(Fo^2^)+(0.0449P)^2^+0.6517P] where P=(Fo^2^+2Fc^2^)/3'
_refine_ls_weighting_scheme calc
_refine_ls_wR_factor_gt 0.0863
_refine_ls_wR_factor_ref 0.1038
_reflns_number_gt 2394
_reflns_number_total 3818
_reflns_threshold_expression >2sigma(I)
_cod_data_source_file c3ra41274a.txt
_cod_data_source_block 3b
_cod_depositor_comments
;
The following automatic conversions were performed:

data item '_exptl_crystal_density_meas' value 'not measured' was
changed to '?' -- the value is perceived as not measured.

Automatic conversion script
Id: cif_fix_values 6909 2019-04-08 15:41:33Z antanas 
;
_cod_original_sg_symbol_H-M 'Pbca '
_cod_database_code 7239025

loop_
_symmetry_equiv_pos_as_xyz
'x, y, z'
'-x+1/2, -y, z+1/2'
'-x, y+1/2, -z+1/2'
'x+1/2, -y+1/2, -z'
'-x, -y, -z'
'x-1/2, y, -z-1/2'
'x, -y-1/2, z-1/2'
'-x-1/2, y-1/2, z'

loop_
_atom_site_label
_atom_site_type_symbol
_atom_site_fract_x
_atom_site_fract_y
_atom_site_fract_z
_atom_site_U_iso_or_equiv
_atom_site_adp_type
_atom_site_occupancy
_atom_site_symmetry_multiplicity
_atom_site_calc_flag
_atom_site_refinement_flags
Fe1 Fe 0.06815(4) 0.79170(3) 0.35702(2) 0.04936(19) Uani 1 1 d .
Cl2 Cl 0.12413(9) 0.69982(5) 0.41678(5) 0.0669(3) Uani 1 1 d .
Cl3 Cl 0.10281(9) 0.89257(6) 0.41019(6) 0.0723(3) Uani 1 1 d .
Cl4 Cl -0.09475(8) 0.77504(6) 0.34495(5) 0.0689(3) Uani 1 1 d .
Cl1 Cl 0.13636(10) 0.79860(6) 0.25575(5) 0.0833(4) Uani 1 1 d .
O1 O 0.12459(18) 0.37299(12) 0.45418(11) 0.0478(6) Uani 1 1 d .
O2 O 0.1455(2) 0.60852(15) 0.08987(12) 0.0630(8) Uani 1 1 d .
C5 C 0.1252(3) 0.33783(19) 0.39341(17) 0.0423(9) Uani 1 1 d .
C1 C 0.1326(3) 0.44639(19) 0.45790(17) 0.0430(9) Uani 1 1 d .
C3 C 0.1401(3) 0.4526(2) 0.33544(17) 0.0441(9) Uani 1 1 d .
C12 C 0.1429(3) 0.49479(18) 0.27249(16) 0.0422(9) Uani 1 1 d .
C4 C 0.1324(3) 0.3765(2) 0.33490(17) 0.0473(10) Uani 1 1 d .
H4 H 0.1322 0.3520 0.2933 0.057 Uiso 1 1 calc R
C18 C 0.1170(3) 0.25916(19) 0.40091(17) 0.0444(9) Uani 1 1 d .
C2 C 0.1411(3) 0.48584(19) 0.40001(16) 0.0439(9) Uani 1 1 d .
H2 H 0.1477 0.5361 0.4030 0.053 Uiso 1 1 calc R
C6 C 0.1269(3) 0.47353(19) 0.52820(16) 0.0426(9) Uani 1 1 d .
C15 C 0.1460(3) 0.5749(2) 0.15132(17) 0.0489(10) Uani 1 1 d .
C8 C 0.0939(3) 0.4538(3) 0.64695(19) 0.0618(12) Uani 1 1 d .
H8 H 0.0749 0.4228 0.6823 0.074 Uiso 1 1 calc R
C14 C 0.1713(3) 0.6079(2) 0.21219(18) 0.0546(10) Uani 1 1 d .
H14 H 0.1892 0.6568 0.2131 0.066 Uiso 1 1 calc R
C9 C 0.1156(3) 0.5250(3) 0.6607(2) 0.0641(12) Uani 1 1 d .
H9 H 0.1125 0.5421 0.7054 0.077 Uiso 1 1 calc R
C23 C 0.1165(3) 0.2271(2) 0.4645(2) 0.0570(11) Uani 1 1 d .
H23 H 0.1198 0.2561 0.5034 0.068 Uiso 1 1 calc R
C13 C 0.1697(3) 0.5677(2) 0.27159(17) 0.0529(10) Uani 1 1 d .
H13 H 0.1873 0.5902 0.3125 0.063 Uiso 1 1 calc R
C16 C 0.1182(3) 0.5028(2) 0.15077(18) 0.0629(12) Uani 1 1 d .
H16 H 0.0997 0.4806 0.1099 0.075 Uiso 1 1 calc R
C19 C 0.1111(3) 0.2145(2) 0.3439(2) 0.0593(11) Uani 1 1 d .
H19 H 0.1110 0.2350 0.3004 0.071 Uiso 1 1 calc R
C20 C 0.1055(3) 0.1401(2) 0.3511(2) 0.0675(12) Uani 1 1 d .
H20 H 0.1013 0.1108 0.3125 0.081 Uiso 1 1 calc R
C17 C 0.1177(3) 0.4637(2) 0.21028(18) 0.0600(11) Uani 1 1 d .
H17 H 0.0999 0.4148 0.2089 0.072 Uiso 1 1 calc R
C24 C 0.1650(4) 0.6845(2) 0.0868(2) 0.0765(13) Uani 1 1 d .
H24A H 0.1176 0.7099 0.1151 0.115 Uiso 1 1 calc R
H24B H 0.1586 0.7010 0.0404 0.115 Uiso 1 1 calc R
H24C H 0.2318 0.6940 0.1028 0.115 Uiso 1 1 calc R
C10 C 0.1418(3) 0.5711(2) 0.6088(2) 0.0707(13) Uani 1 1 d .
H10 H 0.1558 0.6197 0.6182 0.085 Uiso 1 1 calc R
C7 C 0.0999(3) 0.4278(2) 0.58128(18) 0.0518(10) Uani 1 1 d .
H7 H 0.0858 0.3792 0.5724 0.062 Uiso 1 1 calc R
C21 C 0.1058(3) 0.1087(2) 0.4145(3) 0.0682(13) Uani 1 1 d .
H21 H 0.1025 0.0584 0.4189 0.082 Uiso 1 1 calc R
C22 C 0.1111(3) 0.1519(2) 0.4714(2) 0.0669(12) Uani 1 1 d .
H22 H 0.1110 0.1310 0.5147 0.080 Uiso 1 1 calc R
C11 C 0.1476(3) 0.5456(2) 0.54237(18) 0.0617(11) Uani 1 1 d .
H11 H 0.1654 0.5771 0.5072 0.074 Uiso 1 1 calc R

loop_
_atom_site_aniso_label
_atom_site_aniso_U_11
_atom_site_aniso_U_22
_atom_site_aniso_U_33
_atom_site_aniso_U_23
_atom_site_aniso_U_13
_atom_site_aniso_U_12
Fe1 0.0582(4) 0.0444(3) 0.0454(3) 0.0055(2) -0.0026(2) -0.0030(3)
Cl2 0.0779(8) 0.0544(7) 0.0683(7) 0.0116(5) -0.0102(5) 0.0076(6)
Cl3 0.0790(9) 0.0539(7) 0.0842(8) -0.0135(5) -0.0038(6) -0.0056(6)
Cl4 0.0627(8) 0.0761(8) 0.0679(7) 0.0209(5) -0.0139(5) -0.0127(6)
Cl1 0.1190(11) 0.0751(8) 0.0557(6) 0.0069(6) 0.0219(6) -0.0067(7)
O1 0.0602(18) 0.0391(15) 0.0443(15) -0.0031(11) -0.0017(11) 0.0041(13)
O2 0.074(2) 0.069(2) 0.0466(16) 0.0103(14) -0.0044(13) -0.0074(16)
C5 0.039(2) 0.044(2) 0.044(2) -0.0028(18) 0.0005(16) 0.0024(18)
C1 0.038(2) 0.042(2) 0.049(2) -0.0002(18) -0.0002(16) 0.0058(18)
C3 0.040(2) 0.050(3) 0.043(2) -0.0022(17) -0.0032(16) 0.0052(19)
C12 0.049(3) 0.039(2) 0.0386(19) -0.0027(16) -0.0003(16) 0.0019(18)
C4 0.056(3) 0.047(2) 0.039(2) -0.0042(17) 0.0007(16) 0.004(2)
C18 0.046(2) 0.038(2) 0.050(2) -0.0030(18) 0.0030(17) 0.0040(19)
C2 0.048(3) 0.036(2) 0.047(2) -0.0050(17) -0.0040(17) 0.0003(18)
C6 0.046(2) 0.042(2) 0.040(2) -0.0020(17) -0.0036(16) 0.0078(18)
C15 0.047(3) 0.058(3) 0.041(2) 0.0046(19) 0.0005(17) 0.002(2)
C8 0.062(3) 0.078(3) 0.045(2) 0.007(2) 0.0004(19) 0.006(2)
C14 0.076(3) 0.043(2) 0.045(2) 0.0021(18) -0.0020(19) -0.002(2)
C9 0.068(3) 0.077(3) 0.047(2) -0.015(2) -0.006(2) 0.012(3)
C23 0.069(3) 0.050(3) 0.053(2) -0.0023(19) 0.004(2) 0.003(2)
C13 0.066(3) 0.052(3) 0.040(2) -0.0078(18) -0.0015(18) -0.003(2)
C16 0.084(3) 0.065(3) 0.040(2) -0.0036(19) -0.009(2) -0.015(3)
C19 0.075(3) 0.050(3) 0.053(2) -0.003(2) 0.0016(19) 0.005(2)
C20 0.080(4) 0.052(3) 0.071(3) -0.012(2) -0.003(2) 0.000(2)
C17 0.085(3) 0.046(2) 0.049(2) -0.0045(19) -0.007(2) -0.008(2)
C24 0.094(4) 0.073(3) 0.062(3) 0.019(2) -0.004(2) -0.012(3)
C10 0.096(4) 0.054(3) 0.061(3) -0.014(2) -0.005(3) -0.002(2)
C7 0.054(3) 0.055(2) 0.046(2) -0.0023(19) -0.0003(17) 0.007(2)
C21 0.066(3) 0.042(3) 0.097(4) -0.003(3) 0.011(2) 0.001(2)
C22 0.076(3) 0.053(3) 0.072(3) 0.009(2) 0.013(2) 0.003(2)
C11 0.088(3) 0.053(3) 0.044(2) -0.0011(19) -0.005(2) -0.001(2)

loop_
_atom_type_symbol
_atom_type_description
_atom_type_scat_dispersion_real
_atom_type_scat_dispersion_imag
_atom_type_scat_source
C C 0.0033 0.0016 'International Tables Vol C Tables 4.2.6.8 and 6.1.1.4'
H H 0.0000 0.0000 'International Tables Vol C Tables 4.2.6.8 and 6.1.1.4'
O O 0.0106 0.0060 'International Tables Vol C Tables 4.2.6.8 and 6.1.1.4'
Cl Cl 0.1484 0.1585 'International Tables Vol C Tables 4.2.6.8 and 6.1.1.4'
Fe Fe 0.3463 0.8444 'International Tables Vol C Tables 4.2.6.8 and 6.1.1.4'

loop_
_geom_angle_atom_site_label_1
_geom_angle_atom_site_label_2
_geom_angle_atom_site_label_3
_geom_angle
Cl3 Fe1 Cl1 107.22(5)
Cl3 Fe1 Cl2 109.30(5)
Cl1 Fe1 Cl2 112.85(5)
Cl3 Fe1 Cl4 112.25(5)
Cl1 Fe1 Cl4 108.70(5)
Cl2 Fe1 Cl4 106.62(5)
C5 O1 C1 121.5(3)
C15 O2 C24 119.1(3)
C4 C5 O1 119.6(3)
C4 C5 C18 127.7(3)
O1 C5 C18 112.6(3)
C2 C1 O1 119.8(3)
C2 C1 C6 127.5(3)
O1 C1 C6 112.7(3)
C2 C3 C4 116.2(3)
C2 C3 C12 122.0(3)
C4 C3 C12 121.8(3)
C17 C12 C13 116.7(3)
C17 C12 C3 121.2(3)
C13 C12 C3 122.1(3)
C5 C4 C3 121.5(3)
C5 C4 H4 119.2
C3 C4 H4 119.2
C23 C18 C19 118.2(4)
C23 C18 C5 121.1(3)
C19 C18 C5 120.7(3)
C1 C2 C3 121.4(3)
C1 C2 H2 119.3
C3 C2 H2 119.3
C11 C6 C7 118.9(3)
C11 C6 C1 120.3(3)
C7 C6 C1 120.8(3)
O2 C15 C16 115.6(3)
O2 C15 C14 124.7(4)
C16 C15 C14 119.7(3)
C9 C8 C7 120.3(4)
C9 C8 H8 119.8
C7 C8 H8 119.8
C13 C14 C15 119.3(3)
C13 C14 H14 120.3
C15 C14 H14 120.3
C8 C9 C10 120.0(4)
C8 C9 H9 120.0
C10 C9 H9 120.0
C18 C23 C22 120.9(4)
C18 C23 H23 119.5
C22 C23 H23 119.5
C14 C13 C12 122.2(3)
C14 C13 H13 118.9
C12 C13 H13 118.9
C17 C16 C15 120.0(4)
C17 C16 H16 120.0
C15 C16 H16 120.0
C20 C19 C18 120.5(4)
C20 C19 H19 119.8
C18 C19 H19 119.8
C21 C20 C19 120.8(4)
C21 C20 H20 119.6
C19 C20 H20 119.6
C16 C17 C12 122.0(4)
C16 C17 H17 119.0
C12 C17 H17 119.0
O2 C24 H24A 109.5
O2 C24 H24B 109.5
H24A C24 H24B 109.5
O2 C24 H24C 109.5
H24A C24 H24C 109.5
H24B C24 H24C 109.5
C9 C10 C11 120.1(4)
C9 C10 H10 119.9
C11 C10 H10 119.9
C8 C7 C6 120.4(4)
C8 C7 H7 119.8
C6 C7 H7 119.8
C20 C21 C22 119.5(4)
C20 C21 H21 120.2
C22 C21 H21 120.2
C21 C22 C23 120.0(4)
C21 C22 H22 120.0
C23 C22 H22 120.0
C6 C11 C10 120.1(4)
C6 C11 H11 119.9
C10 C11 H11 119.9

loop_
_geom_bond_atom_site_label_1
_geom_bond_atom_site_label_2
_geom_bond_distance
Fe1 Cl3 2.1748(13)
Fe1 Cl1 2.1826(14)
Fe1 Cl2 2.1844(12)
Fe1 Cl4 2.2039(15)
O1 C5 1.353(4)
O1 C1 1.355(4)
O2 C15 1.351(4)
O2 C24 1.422(4)
C5 C4 1.350(4)
C5 C18 1.457(5)
C1 C2 1.349(4)
C1 C6 1.464(4)
C3 C2 1.402(4)
C3 C4 1.404(4)
C3 C12 1.455(5)
C12 C17 1.385(5)
C12 C13 1.386(4)
C4 H4 0.9300
C18 C23 1.376(5)
C18 C19 1.387(5)
C2 H2 0.9300
C6 C11 1.382(5)
C6 C7 1.382(5)
C15 C16 1.376(5)
C15 C14 1.377(5)
C8 C9 1.366(5)
C8 C7 1.372(5)
C8 H8 0.9300
C14 C13 1.377(5)
C14 H14 0.9300
C9 C10 1.369(5)
C9 H9 0.9300
C23 C22 1.390(5)
C23 H23 0.9300
C13 H13 0.9300
C16 C17 1.367(5)
C16 H16 0.9300
C19 C20 1.377(5)
C19 H19 0.9300
C20 C21 1.367(5)
C20 H20 0.9300
C17 H17 0.9300
C24 H24A 0.9600
C24 H24B 0.9600
C24 H24C 0.9600
C10 C11 1.382(5)
C10 H10 0.9300
C7 H7 0.9300
C21 C22 1.368(5)
C21 H21 0.9300
C22 H22 0.9300
C11 H11 0.9300
